data_2018652
loop_
_publ_author_name
'Xue, Jun'
'Zhao, Cui-Cui'
'Du, Zi-Yi'

_publ_section_title
;
 Melaminium (2-carboxyethyl)(phenyl)phosphinate monohydrate
;
_journal_coeditor_code SF3176
_journal_issue 9
_journal_name_full 'Acta Crystallographica Section C'
_journal_page_first o355
_journal_page_last o358
_journal_paper_doi 10.1107/S0108270112033392
_journal_volume 68
_journal_year 2012
_chemical_formula_iupac 'C3 H7 N6 +, C9 H10 O4 P -, H2 O'
_chemical_formula_moiety 'C3 H7 N6 +, C9 H10 O4 P -, H2 O'
_chemical_formula_sum 'C12 H19 N6 O5 P'
_chemical_formula_weight 358.30
_chemical_name_common
;
Melaminium (2-carboxyethyl)(phenyl)phosphinate monohydrate
;
_chemical_name_systematic
;
2,4,6-Triamino-1,3,5-triazin-1-ium
(2-carboxyethyl)(phenyl)phosphinate monohydrate
;
_space_group_IT_number 2
_symmetry_cell_setting triclinic
_symmetry_space_group_name_Hall '-P 1'
_symmetry_space_group_name_H-M 'P -1'
_atom_sites_solution_hydrogens geom
_atom_sites_solution_primary direct
_atom_sites_solution_secondary difmap
_audit_creation_method SHELXL-97
_cell_angle_alpha 105.3880(10)
_cell_angle_beta 91.3480(10)
_cell_angle_gamma 92.6040(10)
_cell_formula_units_Z 4
_cell_length_a 7.22800(10)
_cell_length_b 12.4251(2)
_cell_length_c 18.9837(3)
_cell_measurement_reflns_used 4106
_cell_measurement_temperature 296(2)
_cell_measurement_theta_max 26.85
_cell_measurement_theta_min 3.29
_cell_volume 1640.96(4)
_computing_cell_refinement 'SMART (Bruker, 2008)'
_computing_data_collection 'SMART (Bruker, 2008)'
_computing_data_reduction 'SAINT (Bruker, 2008)'
_computing_molecular_graphics 'DIAMOND (Brandenburg, 2010)'
_computing_publication_material 'SHELXTL (Bruker, 2008)'
_computing_structure_refinement 'SHELXL97 (Sheldrick, 2008)'
_computing_structure_solution 'SHELXS97 (Sheldrick, 2008)'
_diffrn_ambient_temperature 296(2)
_diffrn_measured_fraction_theta_full 0.991
_diffrn_measured_fraction_theta_max 0.991
_diffrn_measurement_device_type 'Bruker SMART CCD area-detector'
_diffrn_measurement_method '\w scans'
_diffrn_radiation_monochromator graphite
_diffrn_radiation_source 'fine-focus sealed tube'
_diffrn_radiation_type MoK\a
_diffrn_radiation_wavelength 0.71073
_diffrn_reflns_av_R_equivalents 0.0258
_diffrn_reflns_av_sigmaI/netI 0.0433
_diffrn_reflns_limit_h_max 8
_diffrn_reflns_limit_h_min -8
_diffrn_reflns_limit_k_max 12
_diffrn_reflns_limit_k_min -15
_diffrn_reflns_limit_l_max 23
_diffrn_reflns_limit_l_min -19
_diffrn_reflns_number 14192
_diffrn_reflns_theta_full 26.00
_diffrn_reflns_theta_max 26.00
_diffrn_reflns_theta_min 1.70
_exptl_absorpt_coefficient_mu 0.205
_exptl_absorpt_correction_T_max 0.7456
_exptl_absorpt_correction_T_min 0.6729
_exptl_absorpt_correction_type multi-scan
_exptl_absorpt_process_details '(SADABS; Bruker, 2008)'
_exptl_crystal_colour colourless
_exptl_crystal_density_diffrn 1.450
_exptl_crystal_density_method 'not measured'
_exptl_crystal_description block
_exptl_crystal_F_000 752
_exptl_crystal_size_max 0.350
_exptl_crystal_size_mid 0.150
_exptl_crystal_size_min 0.150
_refine_diff_density_max 0.313
_refine_diff_density_min -0.365
_refine_ls_extinction_method none
_refine_ls_goodness_of_fit_ref 1.098
_refine_ls_hydrogen_treatment mixed
_refine_ls_matrix_type full
_refine_ls_number_parameters 457
_refine_ls_number_reflns 6378
_refine_ls_number_restraints 8
_refine_ls_restrained_S_all 1.098
_refine_ls_R_factor_all 0.0652
_refine_ls_R_factor_gt 0.0453
_refine_ls_shift/su_max 0.000
_refine_ls_shift/su_mean 0.000
_refine_ls_structure_factor_coef Fsqd
_refine_ls_weighting_details 'calc w=1/[\s^2^(Fo^2^)+(0.0560P)^2^+0.0025P] where P=(Fo^2^+2Fc^2^)/3'
_refine_ls_weighting_scheme calc
_refine_ls_wR_factor_gt 0.1074
_refine_ls_wR_factor_ref 0.1148
_reflns_number_gt 4783
_reflns_number_total 6378
_reflns_threshold_expression I>2sigma(I)
_cod_data_source_file sf3176.cif
_cod_data_source_block I
_cod_original_formula_sum 'C12 H19 N6 O5 P1'
_cod_database_code 2018652
_cod_database_fobs_code 2018652

loop_
_symmetry_equiv_pos_as_xyz
'x, y, z'
'-x, -y, -z'

loop_
_atom_site_type_symbol
_atom_site_label
_atom_site_fract_x
_atom_site_fract_y
_atom_site_fract_z
_atom_site_U_iso_or_equiv
_atom_site_adp_type
_atom_site_calc_flag
_atom_site_refinement_flags
_atom_site_occupancy
_atom_site_symmetry_multiplicity
P P1 0.53508(8) 0.92005(4) 0.22888(3) 0.03041(15) Uani d . 1 1
P P2 0.06311(8) 0.42633(4) 0.20166(3) 0.03250(15) Uani d . 1 1
N N1 0.7524(2) 0.90493(12) 0.53207(8) 0.0335(4) Uani d . 1 1
N N2 0.6745(3) 0.95091(14) 0.42338(9) 0.0367(4) Uani d . 1 1
H H2B 0.641(3) 0.9239(16) 0.3783(11) 0.044 Uiso d . 1 1
N N3 0.7930(2) 1.09446(12) 0.52305(8) 0.0326(4) Uani d . 1 1
N N4 0.8718(3) 1.04513(13) 0.62684(8) 0.0450(5) Uani d . 1 1
H H4B 0.8809 0.9966 0.6515 0.054 Uiso calc R 1 1
H H4C 0.9068 1.1139 0.6465 0.054 Uiso calc R 1 1
N N5 0.7095(3) 1.13171(14) 0.41506(8) 0.0472(5) Uani d . 1 1
H H5B 0.7397 1.2015 0.4334 0.057 Uiso calc R 1 1
H H5C 0.6670 1.1083 0.3706 0.057 Uiso calc R 1 1
N N6 0.6421(3) 0.77001(13) 0.43095(9) 0.0508(5) Uani d . 1 1
H H6B 0.6499 0.7203 0.4548 0.061 Uiso calc R 1 1
H H6C 0.6024 0.7509 0.3861 0.061 Uiso calc R 1 1
N N7 0.2677(2) 0.41348(12) 0.49784(8) 0.0355(4) Uani d . 1 1
N N8 0.1550(3) 0.46825(15) 0.39698(9) 0.0398(5) Uani d . 1 1
H H8C 0.110(3) 0.4465(17) 0.3549(11) 0.048 Uiso d . 1 1
N N9 0.2306(2) 0.60849(13) 0.50500(8) 0.0346(4) Uani d . 1 1
N N10 0.3370(3) 0.55108(13) 0.60225(8) 0.0420(5) Uani d . 1 1
H H10A 0.3449 0.6201 0.6271 0.050 Uiso calc R 1 1
H H10B 0.3681 0.4999 0.6224 0.050 Uiso calc R 1 1
N N11 0.1250(3) 0.65278(15) 0.40180(9) 0.0505(5) Uani d . 1 1
H H11B 0.1325 0.7227 0.4246 0.061 Uiso calc R 1 1
H H11C 0.0869 0.6318 0.3567 0.061 Uiso calc R 1 1
N N12 0.1865(3) 0.28298(14) 0.39018(9) 0.0555(6) Uani d . 1 1
H H12B 0.2164 0.2305 0.4094 0.067 Uiso calc R 1 1
H H12C 0.1450 0.2668 0.3456 0.067 Uiso calc R 1 1
C C1 0.6643(3) 0.90063(15) 0.14637(10) 0.0320(5) Uani d . 1 1
C C2 0.7385(3) 0.79907(16) 0.11263(10) 0.0381(5) Uani d . 1 1
H H2A 0.7310 0.7410 0.1350 0.046 Uiso calc R 1 1
C C3 0.8229(3) 0.78321(19) 0.04640(11) 0.0480(6) Uani d . 1 1
H H3A 0.8736 0.7153 0.0250 0.058 Uiso calc R 1 1
C C4 0.8322(3) 0.8677(2) 0.01207(11) 0.0475(6) Uani d . 1 1
H H4A 0.8858 0.8562 -0.0332 0.057 Uiso calc R 1 1
C C5 0.7620(4) 0.9690(2) 0.04471(12) 0.0518(6) Uani d . 1 1
H H5A 0.7703 1.0265 0.0218 0.062 Uiso calc R 1 1
C C6 0.6794(3) 0.98609(17) 0.11119(11) 0.0438(6) Uani d . 1 1
H H6A 0.6332 1.0553 0.1329 0.053 Uiso calc R 1 1
C C7 0.3001(3) 0.87998(15) 0.19500(10) 0.0360(5) Uani d . 1 1
H H7A 0.2981 0.8057 0.1616 0.043 Uiso calc R 1 1
H H7B 0.2247 0.8756 0.2358 0.043 Uiso calc R 1 1
C C8 0.2117(3) 0.95782(17) 0.15582(10) 0.0417(5) Uani d . 1 1
H H8A 0.2967 0.9716 0.1200 0.050 Uiso calc R 1 1
H H8B 0.1005 0.9199 0.1294 0.050 Uiso calc R 1 1
C C9 0.1613(3) 1.06804(17) 0.20392(11) 0.0366(5) Uani d . 1 1
C C10 -0.1031(3) 0.39956(16) 0.12557(10) 0.0328(5) Uani d . 1 1
C C11 -0.1959(3) 0.29639(17) 0.09751(11) 0.0428(5) Uani d . 1 1
H H11A -0.1776 0.2388 0.1194 0.051 Uiso calc R 1 1
C C12 -0.3159(4) 0.2786(2) 0.03703(13) 0.0566(7) Uani d . 1 1
H H12A -0.3784 0.2093 0.0187 0.068 Uiso calc R 1 1
C C13 -0.3432(4) 0.3623(2) 0.00405(13) 0.0604(7) Uani d . 1 1
H H13A -0.4232 0.3497 -0.0367 0.072 Uiso calc R 1 1
C C14 -0.2525(4) 0.4648(2) 0.03116(13) 0.0602(7) Uani d . 1 1
H H14A -0.2708 0.5217 0.0087 0.072 Uiso calc R 1 1
C C15 -0.1340(3) 0.48383(18) 0.09171(11) 0.0467(6) Uani d . 1 1
H H15A -0.0741 0.5539 0.1101 0.056 Uiso calc R 1 1
C C16 0.2819(3) 0.41621(16) 0.15769(10) 0.0365(5) Uani d . 1 1
H H16A 0.2895 0.3412 0.1261 0.044 Uiso calc R 1 1
H H16B 0.2879 0.4678 0.1273 0.044 Uiso calc R 1 1
C C17 0.4468(3) 0.44217(15) 0.21179(11) 0.0391(5) Uani d . 1 1
H H17A 0.4254 0.4026 0.2488 0.047 Uiso calc R 1 1
H H17B 0.5559 0.4130 0.1861 0.047 Uiso calc R 1 1
C C18 0.4869(3) 0.56317(16) 0.24917(11) 0.0360(5) Uani d . 1 1
C C19 0.6910(3) 0.87479(16) 0.46298(10) 0.0330(5) Uani d . 1 1
C C20 0.7282(3) 1.06109(16) 0.45480(10) 0.0326(5) Uani d . 1 1
C C21 0.8046(3) 1.01435(15) 0.55929(10) 0.0303(5) Uani d . 1 1
C C22 0.2040(3) 0.38766(16) 0.42896(10) 0.0371(5) Uani d . 1 1
C C23 0.1715(3) 0.57849(16) 0.43558(10) 0.0345(5) Uani d . 1 1
C C24 0.2775(3) 0.52399(16) 0.53364(10) 0.0314(5) Uani d . 1 1
O O1 0.5526(2) 1.04009(10) 0.27145(7) 0.0407(4) Uani d . 1 1
O O2 0.5939(2) 0.83649(10) 0.26998(7) 0.0378(4) Uani d . 1 1
O O3 0.1075(2) 1.08447(11) 0.26516(7) 0.0478(4) Uani d . 1 1
O O4 0.1755(3) 1.14779(13) 0.17030(8) 0.0640(5) Uani d D 1 1
H H4D 0.128(4) 1.2165(17) 0.1990(14) 0.096 Uiso d D 1 1
O O5 0.0475(2) 0.54070(11) 0.25065(7) 0.0502(4) Uani d . 1 1
O O6 0.0457(2) 0.33445(11) 0.24030(7) 0.0452(4) Uani d . 1 1
O O7 0.4748(3) 0.62976(12) 0.20648(8) 0.0533(5) Uani d D 1 1
H H7C 0.516(4) 0.7035(15) 0.2339(12) 0.080 Uiso d D 1 1
O O8 0.5325(3) 0.59681(12) 0.31291(8) 0.0603(5) Uani d . 1 1
O O1W 0.6868(3) 1.25393(13) 0.28193(10) 0.0614(5) Uani d D 1 1
H H1WA 0.655(4) 1.1872(15) 0.2717(15) 0.092 Uiso d D 1 1
H H1WB 0.796(3) 1.265(2) 0.2677(15) 0.092 Uiso d D 1 1
O O2W -0.0427(3) 0.75858(13) 0.27911(10) 0.0578(5) Uani d D 1 1
H H2WA -0.031(4) 0.6908(14) 0.2638(14) 0.087 Uiso d D 1 1
H H2WB -0.151(3) 0.777(2) 0.2709(14) 0.087 Uiso d D 1 1

loop_
_atom_site_aniso_label
_atom_site_aniso_U_11
_atom_site_aniso_U_22
_atom_site_aniso_U_33
_atom_site_aniso_U_12
_atom_site_aniso_U_13
_atom_site_aniso_U_23
P1 0.0414(3) 0.0239(3) 0.0262(3) -0.0005(2) -0.0019(2) 0.0079(2)
P2 0.0406(3) 0.0292(3) 0.0273(3) 0.0048(2) -0.0011(2) 0.0066(2)
N1 0.0465(11) 0.0239(9) 0.0288(9) -0.0011(8) -0.0015(8) 0.0053(7)
N2 0.0522(12) 0.0322(10) 0.0237(8) -0.0011(9) -0.0046(8) 0.0050(8)
N3 0.0438(11) 0.0266(9) 0.0280(9) -0.0004(8) -0.0009(8) 0.0090(7)
N4 0.0781(15) 0.0262(9) 0.0293(9) -0.0059(9) -0.0114(9) 0.0077(7)
N5 0.0759(15) 0.0359(10) 0.0324(9) -0.0042(10) -0.0106(9) 0.0157(8)
N6 0.0848(17) 0.0260(10) 0.0366(10) -0.0040(10) -0.0123(10) 0.0023(8)
N7 0.0490(12) 0.0268(9) 0.0291(9) 0.0000(8) -0.0036(8) 0.0056(7)
N8 0.0536(13) 0.0411(11) 0.0229(9) -0.0018(9) -0.0049(8) 0.0067(8)
N9 0.0481(12) 0.0300(9) 0.0274(9) 0.0023(8) -0.0027(8) 0.0107(7)
N10 0.0679(14) 0.0283(9) 0.0300(9) 0.0015(9) -0.0120(9) 0.0095(7)
N11 0.0770(16) 0.0452(11) 0.0332(10) 0.0077(10) -0.0090(10) 0.0175(9)
N12 0.0882(17) 0.0350(11) 0.0362(10) -0.0002(11) -0.0068(10) -0.0013(8)
C1 0.0362(12) 0.0298(11) 0.0298(10) -0.0045(9) -0.0052(9) 0.0094(8)
C2 0.0490(14) 0.0316(11) 0.0340(11) -0.0006(10) 0.0021(10) 0.0096(9)
C3 0.0551(16) 0.0415(13) 0.0413(12) -0.0012(12) 0.0055(11) 0.0007(10)
C4 0.0502(15) 0.0594(15) 0.0306(11) -0.0093(12) 0.0058(10) 0.0095(11)
C5 0.0693(18) 0.0511(15) 0.0426(13) -0.0036(13) 0.0062(12) 0.0266(11)
C6 0.0562(16) 0.0325(12) 0.0449(12) 0.0013(11) 0.0056(11) 0.0140(10)
C7 0.0436(14) 0.0265(11) 0.0353(11) 0.0018(10) 0.0044(10) 0.0035(9)
C8 0.0452(14) 0.0429(13) 0.0339(11) 0.0061(11) -0.0056(10) 0.0048(10)
C9 0.0398(13) 0.0384(12) 0.0337(12) 0.0043(10) -0.0050(10) 0.0136(10)
C10 0.0345(12) 0.0308(11) 0.0319(10) 0.0045(9) 0.0040(9) 0.0059(9)
C11 0.0471(15) 0.0306(12) 0.0485(13) 0.0031(11) -0.0008(11) 0.0067(10)
C12 0.0490(16) 0.0427(14) 0.0642(16) -0.0030(12) -0.0133(13) -0.0080(12)
C13 0.0544(17) 0.0668(18) 0.0519(14) 0.0071(14) -0.0222(13) 0.0033(13)
C14 0.0703(19) 0.0596(16) 0.0552(15) 0.0046(14) -0.0190(14) 0.0247(13)
C15 0.0523(16) 0.0395(13) 0.0501(13) -0.0032(11) -0.0126(12) 0.0171(11)
C16 0.0465(14) 0.0305(11) 0.0302(10) -0.0023(10) -0.0010(10) 0.0052(9)
C17 0.0398(13) 0.0290(11) 0.0458(12) 0.0030(10) -0.0027(10) 0.0052(9)
C18 0.0415(14) 0.0301(11) 0.0374(12) 0.0015(10) -0.0037(10) 0.0113(9)
C19 0.0389(13) 0.0268(11) 0.0318(11) 0.0015(9) 0.0017(9) 0.0051(9)
C20 0.0399(13) 0.0291(11) 0.0294(10) 0.0021(9) 0.0035(9) 0.0086(9)
C21 0.0367(12) 0.0271(11) 0.0266(10) 0.0027(9) 0.0031(9) 0.0061(8)
C22 0.0447(14) 0.0318(12) 0.0326(11) -0.0026(10) 0.0032(10) 0.0053(9)
C23 0.0377(13) 0.0362(12) 0.0316(11) 0.0023(10) 0.0026(9) 0.0127(9)
C24 0.0373(13) 0.0294(11) 0.0281(10) 0.0005(9) 0.0006(9) 0.0092(9)
O1 0.0578(10) 0.0245(7) 0.0365(8) -0.0032(7) -0.0027(7) 0.0038(6)
O2 0.0523(10) 0.0312(8) 0.0335(7) 0.0015(7) -0.0024(7) 0.0151(6)
O3 0.0732(12) 0.0379(9) 0.0361(8) 0.0115(8) 0.0111(8) 0.0142(7)
O4 0.1109(16) 0.0458(10) 0.0450(9) 0.0226(10) 0.0208(10) 0.0243(8)
O5 0.0642(11) 0.0395(9) 0.0383(8) 0.0137(8) -0.0071(8) -0.0055(7)
O6 0.0571(11) 0.0462(9) 0.0405(8) 0.0094(8) 0.0057(7) 0.0243(7)
O7 0.0880(14) 0.0325(8) 0.0407(9) -0.0096(9) -0.0127(8) 0.0155(7)
O8 0.1060(16) 0.0327(9) 0.0400(9) -0.0055(9) -0.0281(9) 0.0097(7)
O1W 0.0844(15) 0.0326(9) 0.0639(11) -0.0072(10) 0.0180(10) 0.0076(8)
O2W 0.0593(12) 0.0346(9) 0.0751(11) 0.0035(9) -0.0190(10) 0.0086(8)

loop_
_atom_type_symbol
_atom_type_description
_atom_type_scat_dispersion_real
_atom_type_scat_dispersion_imag
_atom_type_scat_source
C C 0.0033 0.0016 'International Tables Vol C Tables 4.2.6.8 and 6.1.1.4'
H H 0.0000 0.0000 'International Tables Vol C Tables 4.2.6.8 and 6.1.1.4'
N N 0.0061 0.0033 'International Tables Vol C Tables 4.2.6.8 and 6.1.1.4'
O O 0.0106 0.0060 'International Tables Vol C Tables 4.2.6.8 and 6.1.1.4'
P P 0.1023 0.0942 'International Tables Vol C Tables 4.2.6.8 and 6.1.1.4'

loop_
_geom_angle_atom_site_label_1
_geom_angle_atom_site_label_2
_geom_angle_atom_site_label_3
_geom_angle
_geom_angle_publ_flag
O1 P1 O2 115.60(8) ?
O1 P1 C7 110.97(9) ?
O2 P1 C7 107.24(9) ?
O1 P1 C1 109.70(8) ?
O2 P1 C1 109.24(8) ?
C7 P1 C1 103.35(9) ?
O5 P2 O6 113.92(8) ?
O5 P2 C16 110.26(10) ?
O6 P2 C16 108.06(9) ?
O5 P2 C10 110.79(9) ?
O6 P2 C10 110.30(9) ?
C16 P2 C10 102.90(9) ?
C19 N1 C21 115.77(16) yes
C19 N2 C20 119.52(16) yes
C19 N2 H2B 115.7(14) ?
C20 N2 H2B 124.5(14) ?
C20 N3 C21 116.36(16) yes
C21 N4 H4B 120.0 ?
C21 N4 H4C 120.0 ?
H4B N4 H4C 120.0 ?
C20 N5 H5B 120.0 ?
C20 N5 H5C 120.0 ?
H5B N5 H5C 120.0 ?
C19 N6 H6B 120.0 ?
C19 N6 H6C 120.0 ?
H6B N6 H6C 120.0 ?
C22 N7 C24 115.94(16) yes
C22 N8 C23 120.20(16) yes
C22 N8 H8C 116.3(15) ?
C23 N8 H8C 123.4(15) ?
C23 N9 C24 115.80(16) yes
C24 N10 H10A 120.0 ?
C24 N10 H10B 120.0 ?
H10A N10 H10B 120.0 ?
C23 N11 H11B 120.0 ?
C23 N11 H11C 120.0 ?
H11B N11 H11C 120.0 ?
C22 N12 H12B 120.0 ?
C22 N12 H12C 120.0 ?
H12B N12 H12C 120.0 ?
C2 C1 C6 117.75(18) ?
C2 C1 P1 122.03(14) ?
C6 C1 P1 120.02(15) ?
C3 C2 C1 121.03(19) ?
C3 C2 H2A 119.5 ?
C1 C2 H2A 119.5 ?
C4 C3 C2 120.1(2) ?
C4 C3 H3A 120.0 ?
C2 C3 H3A 120.0 ?
C5 C4 C3 119.9(2) ?
C5 C4 H4A 120.0 ?
C3 C4 H4A 120.0 ?
C4 C5 C6 120.4(2) ?
C4 C5 H5A 119.8 ?
C6 C5 H5A 119.8 ?
C5 C6 C1 120.78(19) ?
C5 C6 H6A 119.6 ?
C1 C6 H6A 119.6 ?
C8 C7 P1 115.26(14) ?
C8 C7 H7A 108.5 ?
P1 C7 H7A 108.5 ?
C8 C7 H7B 108.5 ?
P1 C7 H7B 108.5 ?
H7A C7 H7B 107.5 ?
C9 C8 C7 115.43(16) ?
C9 C8 H8A 108.4 ?
C7 C8 H8A 108.4 ?
C9 C8 H8B 108.4 ?
C7 C8 H8B 108.4 ?
H8A C8 H8B 107.5 ?
O3 C9 O4 122.19(18) ?
O3 C9 C8 125.95(18) ?
O4 C9 C8 111.80(17) ?
C11 C10 C15 118.35(19) ?
C11 C10 P2 122.49(15) ?
C15 C10 P2 119.10(15) ?
C12 C11 C10 120.3(2) ?
C12 C11 H11A 119.9 ?
C10 C11 H11A 119.9 ?
C13 C12 C11 120.5(2) ?
C13 C12 H12A 119.8 ?
C11 C12 H12A 119.8 ?
C12 C13 C14 119.9(2) ?
C12 C13 H13A 120.0 ?
C14 C13 H13A 120.0 ?
C13 C14 C15 120.1(2) ?
C13 C14 H14A 119.9 ?
C15 C14 H14A 119.9 ?
C14 C15 C10 120.8(2) ?
C14 C15 H15A 119.6 ?
C10 C15 H15A 119.6 ?
C17 C16 P2 112.83(13) ?
C17 C16 H16A 109.0 ?
P2 C16 H16A 109.0 ?
C17 C16 H16B 109.0 ?
P2 C16 H16B 109.0 ?
H16A C16 H16B 107.8 ?
C18 C17 C16 115.44(17) ?
C18 C17 H17A 108.4 ?
C16 C17 H17A 108.4 ?
C18 C17 H17B 108.4 ?
C16 C17 H17B 108.4 ?
H17A C17 H17B 107.5 ?
O8 C18 O7 122.34(18) ?
O8 C18 C17 123.01(18) ?
O7 C18 C17 114.61(17) ?
N6 C19 N1 120.42(17) ?
N6 C19 N2 118.02(17) ?
N1 C19 N2 121.56(17) ?
N5 C20 N3 121.40(18) ?
N5 C20 N2 117.67(17) ?
N3 C20 N2 120.93(17) ?
N4 C21 N1 116.69(16) ?
N4 C21 N3 117.50(16) ?
N1 C21 N3 125.81(16) ?
N12 C22 N7 120.49(19) ?
N12 C22 N8 118.42(18) ?
N7 C22 N8 121.09(17) ?
N11 C23 N9 121.28(18) ?
N11 C23 N8 117.68(17) ?
N9 C23 N8 121.04(17) ?
N10 C24 N9 117.22(17) ?
N10 C24 N7 116.87(17) ?
N9 C24 N7 125.91(17) ?
C9 O4 H4D 111.7(17) ?
C18 O7 H7C 108.3(15) ?
H1WA O1W H1WB 112(3) ?
H2WA O2W H2WB 113(2) ?

loop_
_geom_bond_atom_site_label_1
_geom_bond_atom_site_label_2
_geom_bond_distance
_geom_bond_publ_flag
P1 O1 1.4940(13) yes
P1 O2 1.5238(13) yes
P1 C7 1.802(2) ?
P1 C1 1.809(2) ?
P2 O5 1.4884(13) yes
P2 O6 1.5142(13) yes
P2 C16 1.799(2) ?
P2 C10 1.808(2) ?
N1 C19 1.325(2) ?
N1 C21 1.352(2) ?
N2 C19 1.363(2) ?
N2 C20 1.374(2) ?
N2 H2B 0.86(2) ?
N3 C20 1.319(2) ?
N3 C21 1.356(2) ?
N4 C21 1.312(2) ?
N4 H4B 0.8600 ?
N4 H4C 0.8600 ?
N5 C20 1.309(2) ?
N5 H5B 0.8600 ?
N5 H5C 0.8600 ?
N6 C19 1.311(2) ?
N6 H6B 0.8600 ?
N6 H6C 0.8600 ?
N7 C22 1.327(2) ?
N7 C24 1.359(2) ?
N8 C22 1.357(2) ?
N8 C23 1.370(2) ?
N8 H8C 0.82(2) ?
N9 C23 1.325(2) ?
N9 C24 1.356(2) ?
N10 C24 1.312(2) ?
N10 H10A 0.8600 ?
N10 H10B 0.8600 ?
N11 C23 1.307(2) ?
N11 H11B 0.8600 ?
N11 H11C 0.8600 ?
N12 C22 1.312(2) ?
N12 H12B 0.8600 ?
N12 H12C 0.8600 ?
C1 C2 1.392(3) ?
C1 C6 1.398(3) ?
C2 C3 1.381(3) ?
C2 H2A 0.9300 ?
C3 C4 1.375(3) ?
C3 H3A 0.9300 ?
C4 C5 1.373(3) ?
C4 H4A 0.9300 ?
C5 C6 1.378(3) ?
C5 H5A 0.9300 ?
C6 H6A 0.9300 ?
C7 C8 1.521(3) ?
C7 H7A 0.9700 ?
C7 H7B 0.9700 ?
C8 C9 1.497(3) ?
C8 H8A 0.9700 ?
C8 H8B 0.9700 ?
C9 O3 1.203(2) yes
C9 O4 1.315(2) yes
C10 C11 1.386(3) ?
C10 C15 1.390(3) ?
C11 C12 1.386(3) ?
C11 H11A 0.9300 ?
C12 C13 1.368(3) ?
C12 H12A 0.9300 ?
C13 C14 1.370(3) ?
C13 H13A 0.9300 ?
C14 C15 1.379(3) ?
C14 H14A 0.9300 ?
C15 H15A 0.9300 ?
C16 C17 1.520(3) ?
C16 H16A 0.9700 ?
C16 H16B 0.9700 ?
C17 C18 1.494(3) ?
C17 H17A 0.9700 ?
C17 H17B 0.9700 ?
C18 O8 1.203(2) yes
C18 O7 1.307(2) yes
O4 H4D 0.967(17) ?
O7 H7C 0.956(16) ?
O1W H1WA 0.820(16) ?
O1W H1WB 0.856(17) ?
O2W H2WA 0.824(16) ?
O2W H2WB 0.847(17) ?

loop_
_geom_hbond_atom_site_label_D
_geom_hbond_atom_site_label_H
_geom_hbond_atom_site_label_A
_geom_hbond_site_symmetry_A
_geom_hbond_distance_DH
_geom_hbond_distance_HA
_geom_hbond_distance_DA
_geom_hbond_angle_DHA
O1W H1WA O1 . 0.820(16) 1.940(17) 2.742(2) 166(3)
N2 H2B O2 . 0.86(2) 2.07(2) 2.914(2) 169(2)
O2W H2WA O5 . 0.824(16) 1.928(17) 2.729(2) 164(3)
N5 H5C O1 . 0.86 1.99 2.847(2) 173.3
N6 H6C O8 . 0.86 2.08 2.735(2) 132.7
O7 H7C O2 . 0.956(16) 1.677(17) 2.6265(19) 172(2)
N8 H8C O6 . 0.82(2) 2.28(2) 3.063(2) 160(2)
N11 H11C O5 . 0.86 2.04 2.867(2) 161.7
O1W H1WB O6 1_665 0.856(17) 2.103(17) 2.939(2) 165(3)
O2W H2WB O2 1_455 0.847(17) 2.020(17) 2.858(2) 170(3)
N4 H4B O3 2_676 0.86 2.09 2.929(2) 164.7
N4 H4C O2W 2_676 0.86 2.02 2.824(2) 155.4
O4 H4D O6 1_565 0.967(17) 1.613(17) 2.578(2) 175(3)
N5 H5B N9 2_676 0.86 2.34 3.186(2) 169.1
N6 H6B N7 2_666 0.86 2.19 3.030(2) 166.2
N10 H10A O1W 2_676 0.86 2.03 2.822(2) 153.5
N10 H10B O8 2_666 0.86 2.07 2.918(2) 168.4
N11 H11B N3 2_676 0.86 2.26 3.109(2) 169.2
N12 H12B N1 2_666 0.86 2.27 3.117(2) 170.4
N12 H12C O3 1_545 0.86 2.37 2.957(2) 125.6
